data_2205909
loop_
_publ_author_name
'Yu-Hu Wang'
'Zhao-Dong Wang'
'Bin Li'
'Jie Qu'
'Xin Liu'
'Wen Gu'
'Wen-Zhen Wang'

_publ_section_title
;Chloro(pyridine-4-carbonitrile-\k<i>N</i>^1^)(1,4,7-triazacyclononane-\k^3^<i>N</i>,<i>N</i>',<i>N</i>'')copper(II)
 perchlorate
;
_journal_issue 6
_journal_name_full 'Acta Crystallographica Section E'
_journal_page_first m1101
_journal_page_last m1102
_journal_paper_doi 10.1107/S1600536805012870
_journal_volume 61
_journal_year 2005
_chemical_formula_iupac '[Cu Cl (C6 H4 N2) (C6 H15 N3)] Cl O4'
_chemical_formula_moiety 'C12 H19 Cl Cu N5 +, Cl O4 -'
_chemical_formula_sum 'C12 H19 Cl2 Cu N5 O4'
_chemical_formula_weight 431.77
_chemical_name_systematic
;
Chloro(pyridine-4-carbonitrile-\kN^1^)(1,4,7-triazacyclononane-
\k^3^N,N',N'')copper(II) perchlorate
;
_space_group_IT_number 2
_symmetry_cell_setting triclinic
_symmetry_space_group_name_Hall '-P 1'
_symmetry_space_group_name_H-M 'P -1'
_atom_sites_solution_hydrogens geom
_atom_sites_solution_primary direct
_atom_sites_solution_secondary difmap
_cell_angle_alpha 73.065(6)
_cell_angle_beta 84.573(7)
_cell_angle_gamma 86.058(7)
_cell_formula_units_Z 2
_cell_length_a 7.656(3)
_cell_length_b 10.707(5)
_cell_length_c 10.933(5)
_cell_measurement_reflns_used 819
_cell_measurement_temperature 293(2)
_cell_measurement_theta_max 26.32
_cell_measurement_theta_min 3.26
_cell_volume 852.7(7)
_computing_cell_refinement SMART
_computing_data_collection 'SMART (Bruker, 1997)'
_computing_data_reduction 'SAINT (Bruker, 1997)'
_computing_molecular_graphics 'SHELXTL (Bruker, 1997)'
_computing_publication_material SHELXTL
_computing_structure_refinement 'SHELXL97 (Sheldrick, 1997)'
_computing_structure_solution 'SHELXS97 (Sheldrick, 1997)'
_diffrn_ambient_temperature 293(2)
_diffrn_measured_fraction_theta_full 0.997
_diffrn_measured_fraction_theta_max 0.987
_diffrn_measurement_device_type 'Bruker SMART CCD area-detector'
_diffrn_measurement_method '\f and \w scans'
_diffrn_radiation_monochromator graphite
_diffrn_radiation_source 'fine-focus sealed tube'
_diffrn_radiation_type MoK\a
_diffrn_radiation_wavelength 0.71073
_diffrn_reflns_av_R_equivalents 0.0174
_diffrn_reflns_av_sigmaI/netI 0.0353
_diffrn_reflns_limit_h_max 9
_diffrn_reflns_limit_h_min -8
_diffrn_reflns_limit_k_max 11
_diffrn_reflns_limit_k_min -13
_diffrn_reflns_limit_l_max 13
_diffrn_reflns_limit_l_min -13
_diffrn_reflns_number 4946
_diffrn_reflns_theta_full 25.00
_diffrn_reflns_theta_max 26.39
_diffrn_reflns_theta_min 1.99
_exptl_absorpt_coefficient_mu 1.622
_exptl_absorpt_correction_T_max 0.771
_exptl_absorpt_correction_T_min 0.621
_exptl_absorpt_correction_type multi-scan
_exptl_absorpt_process_details '(SADABS; Sheldrick, 1996)'
_exptl_crystal_colour blue
_exptl_crystal_density_diffrn 1.682
_exptl_crystal_density_method 'not measured'
_exptl_crystal_description block
_exptl_crystal_F_000 442
_exptl_crystal_size_max 0.24
_exptl_crystal_size_mid 0.20
_exptl_crystal_size_min 0.16
_refine_diff_density_max 0.602
_refine_diff_density_min -0.348
_refine_ls_extinction_method none
_refine_ls_goodness_of_fit_ref 1.017
_refine_ls_hydrogen_treatment constr
_refine_ls_matrix_type full
_refine_ls_number_parameters 217
_refine_ls_number_reflns 3453
_refine_ls_number_restraints 0
_refine_ls_restrained_S_all 1.017
_refine_ls_R_factor_all 0.0466
_refine_ls_R_factor_gt 0.0331
_refine_ls_shift/su_max 0.001
_refine_ls_shift/su_mean 0.000
_refine_ls_structure_factor_coef Fsqd
_refine_ls_weighting_details 'w=1/[\s^2^(Fo^2^)+(0.0409P)^2^+0.5194P] where P=(Fo^2^+2Fc^2^)/3'
_refine_ls_weighting_scheme calc
_refine_ls_wR_factor_gt 0.0799
_refine_ls_wR_factor_ref 0.0863
_reflns_number_gt 2822
_reflns_number_total 3453
_reflns_threshold_expression I>2\s(I)
_cod_data_source_file cv6493.cif
_cod_data_source_block I
_cod_depositor_comments
;
The following automatic conversions were performed:
'_symmetry_cell_setting' value 'Triclinic' changed to 'triclinic'
according to '/home/saulius/struct/CIF-dictionaries/cif_core.dic'
dictionary named 'cif_core.dic' version 2.4.1 from 2010-06-29.

Automatic conversion script
Id: cif_fix_enum 1527 2010-12-29 10:47:43Z saulius 

The following automatic conversions were performed:

'_symmetry_cell_setting' value 'Triclinic' changed to 'triclinic'
according to /home/saulius/struct/CIF-dictionaries/cif_core.dic
dictionary named 'cif_core.dic' version 2.4.1 from 2010-06-29.

Automatic conversion script
Id: cif_fix_values 1715 2011-07-08 13:25:40Z adriana 
;
_cod_original_sg_symbol_H-M P-1
_cod_database_code 2205909
_cod_database_fobs_code 2205909

loop_
_symmetry_equiv_pos_as_xyz
'x, y, z'
'-x, -y, -z'

loop_
_atom_site_label
_atom_site_fract_x
_atom_site_fract_y
_atom_site_fract_z
_atom_site_U_iso_or_equiv
_atom_site_adp_type
_atom_site_calc_flag
_atom_site_refinement_flags
_atom_site_occupancy
_atom_site_type_symbol
Cu1 0.06081(4) 0.74897(3) 0.12784(3) 0.03029(11) Uani d . 1 Cu
N1 0.2074(3) 0.6065(2) 0.2580(2) 0.0353(5) Uani d . 1 N
H1 0.1342 0.5638 0.3255 0.042 Uiso calc R 1 H
N2 0.1905(3) 0.6674(2) -0.0011(2) 0.0332(5) Uani d . 1 N
H2 0.1199 0.6751 -0.0656 0.040 Uiso calc R 1 H
N3 0.3021(3) 0.8568(2) 0.0996(2) 0.0343(5) Uani d . 1 N
H3 0.2779 0.9380 0.1093 0.041 Uiso calc R 1 H
N4 -0.0708(3) 0.8120(2) 0.2706(2) 0.0337(5) Uani d . 1 N
N5 -0.3874(5) 0.9583(4) 0.6672(3) 0.0767(10) Uani d . 1 N
Cl1 -0.15771(9) 0.82263(8) -0.00475(7) 0.04274(19) Uani d . 1 Cl
C1 0.2931(4) 0.5111(3) 0.1936(3) 0.0425(7) Uani d . 1 C
H1A 0.2776 0.4230 0.2490 0.051 Uiso calc R 1 H
H1B 0.4180 0.5251 0.1775 0.051 Uiso calc R 1 H
C2 0.2141(4) 0.5267(3) 0.0685(3) 0.0437(7) Uani d . 1 C
H2A 0.2906 0.4833 0.0161 0.052 Uiso calc R 1 H
H2B 0.1014 0.4863 0.0851 0.052 Uiso calc R 1 H
C3 0.3568(4) 0.7328(3) -0.0578(3) 0.0408(7) Uani d . 1 C
H3A 0.3689 0.7431 -0.1493 0.049 Uiso calc R 1 H
H3B 0.4556 0.6783 -0.0200 0.049 Uiso calc R 1 H
C4 0.3600(4) 0.8652(3) -0.0350(3) 0.0399(7) Uani d . 1 C
H4A 0.4781 0.8967 -0.0547 0.048 Uiso calc R 1 H
H4B 0.2831 0.9269 -0.0914 0.048 Uiso calc R 1 H
C5 0.4242(4) 0.7815(3) 0.1934(3) 0.0414(7) Uani d . 1 C
H5A 0.4817 0.8410 0.2271 0.050 Uiso calc R 1 H
H5B 0.5141 0.7373 0.1505 0.050 Uiso calc R 1 H
C6 0.3310(4) 0.6813(3) 0.3035(3) 0.0436(7) Uani d . 1 C
H6A 0.4175 0.6210 0.3516 0.052 Uiso calc R 1 H
H6B 0.2666 0.7254 0.3608 0.052 Uiso calc R 1 H
C7 -0.1823(4) 0.7341(3) 0.3556(3) 0.0408(7) Uani d . 1 C
H7 -0.2016 0.6530 0.3454 0.049 Uiso calc R 1 H
C8 -0.2698(4) 0.7685(3) 0.4575(3) 0.0419(7) Uani d . 1 C
H8 -0.3462 0.7117 0.5152 0.050 Uiso calc R 1 H
C9 -0.2422(4) 0.8890(3) 0.4723(3) 0.0372(6) Uani d . 1 C
C10 -0.1312(4) 0.9715(3) 0.3831(3) 0.0452(7) Uani d . 1 C
H10 -0.1127 1.0540 0.3899 0.054 Uiso calc R 1 H
C11 -0.0485(4) 0.9299(3) 0.2842(3) 0.0423(7) Uani d . 1 C
H11 0.0260 0.9860 0.2241 0.051 Uiso calc R 1 H
C12 -0.3254(5) 0.9274(4) 0.5812(3) 0.0518(8) Uani d . 1 C
Cl2 0.17806(10) 0.62979(8) 0.66298(7) 0.04503(19) Uani d . 1 Cl
O1 0.0566(4) 0.7081(3) 0.7227(3) 0.0765(8) Uani d . 1 O
O2 0.0889(3) 0.5869(2) 0.5737(2) 0.0579(6) Uani d . 1 O
O3 0.2285(5) 0.5188(3) 0.7651(3) 0.0846(9) Uani d . 1 O
O4 0.3192(5) 0.7065(4) 0.6023(3) 0.1115(14) Uani d . 1 O

loop_
_atom_site_aniso_label
_atom_site_aniso_U_11
_atom_site_aniso_U_22
_atom_site_aniso_U_33
_atom_site_aniso_U_12
_atom_site_aniso_U_13
_atom_site_aniso_U_23
Cu1 0.02201(17) 0.0419(2) 0.02978(18) 0.00410(13) 0.00026(12) -0.01666(14)
N1 0.0305(12) 0.0454(14) 0.0274(11) -0.0001(10) 0.0020(9) -0.0081(10)
N2 0.0267(11) 0.0462(14) 0.0308(12) 0.0022(10) -0.0021(9) -0.0183(10)
N3 0.0299(12) 0.0394(13) 0.0361(12) -0.0039(10) 0.0037(9) -0.0159(10)
N4 0.0262(11) 0.0453(14) 0.0325(12) 0.0035(10) 0.0003(9) -0.0176(10)
N5 0.086(2) 0.097(3) 0.0525(19) 0.012(2) 0.0143(17) -0.0402(19)
Cl1 0.0297(3) 0.0569(5) 0.0382(4) 0.0098(3) -0.0050(3) -0.0102(3)
C1 0.0395(16) 0.0390(16) 0.0461(17) 0.0063(13) -0.0034(13) -0.0096(13)
C2 0.0421(17) 0.0441(17) 0.0496(18) 0.0034(13) 0.0000(13) -0.0233(14)
C3 0.0347(15) 0.0578(19) 0.0302(14) 0.0011(13) 0.0068(11) -0.0170(13)
C4 0.0349(15) 0.0483(17) 0.0328(15) -0.0037(13) 0.0051(12) -0.0080(13)
C5 0.0288(14) 0.062(2) 0.0407(16) -0.0065(13) -0.0031(12) -0.0247(15)
C6 0.0397(16) 0.061(2) 0.0306(15) 0.0031(14) -0.0064(12) -0.0136(14)
C7 0.0338(15) 0.0427(17) 0.0506(18) -0.0021(12) 0.0030(13) -0.0228(14)
C8 0.0333(15) 0.0496(18) 0.0402(16) -0.0023(13) 0.0089(12) -0.0126(14)
C9 0.0347(15) 0.0484(17) 0.0298(14) 0.0083(12) -0.0005(11) -0.0163(13)
C10 0.0554(19) 0.0386(17) 0.0446(17) 0.0000(14) 0.0061(14) -0.0202(14)
C11 0.0444(17) 0.0409(17) 0.0383(16) -0.0021(13) 0.0095(13) -0.0102(13)
C12 0.0510(19) 0.065(2) 0.0435(18) 0.0055(16) 0.0030(15) -0.0254(17)
Cl2 0.0499(4) 0.0505(5) 0.0384(4) -0.0126(3) -0.0011(3) -0.0170(3)
O1 0.090(2) 0.0704(18) 0.0738(18) 0.0082(15) 0.0061(15) -0.0345(15)
O2 0.0679(16) 0.0674(16) 0.0430(12) -0.0195(13) -0.0116(11) -0.0170(12)
O3 0.122(3) 0.0716(19) 0.0650(17) 0.0219(17) -0.0403(17) -0.0228(15)
O4 0.103(3) 0.171(4) 0.083(2) -0.089(3) 0.0417(19) -0.068(2)

loop_
_atom_type_symbol
_atom_type_description
_atom_type_scat_dispersion_real
_atom_type_scat_dispersion_imag
_atom_type_scat_source
C C 0.0033 0.0016 ' International Tables Vol C Tables 4.2.6.8 and 6.1.1.4.'
H H 0.0000 0.0000 ' International Tables Vol C Tables 4.2.6.8 and 6.1.1.4.'
N N 0.0061 0.0033 ' International Tables Vol C Tables 4.2.6.8 and 6.1.1.4.'
O O 0.0106 0.0060 ' International Tables Vol C Tables 4.2.6.8 and 6.1.1.4.'
Cu Cu 0.3201 1.2651 ' International Tables Vol C Tables 4.2.6.8 and 6.1.1.4.'

loop_
_geom_angle_atom_site_label_1
_geom_angle_atom_site_label_2
_geom_angle_atom_site_label_3
_geom_angle
_geom_angle_publ_flag
N2 Cu1 N4 174.01(9) yes
N2 Cu1 N1 82.99(9) yes
N4 Cu1 N1 92.22(9) yes
N2 Cu1 N3 82.77(9) yes
N4 Cu1 N3 100.23(9) yes
N1 Cu1 N3 82.53(9) yes
N2 Cu1 Cl1 90.25(7) yes
N4 Cu1 Cl1 92.63(7) yes
N1 Cu1 Cl1 155.03(7) yes
N3 Cu1 Cl1 120.56(7) yes
C6 N1 C1 114.6(2) ?
C6 N1 Cu1 104.89(18) yes
C1 N1 Cu1 109.61(17) yes
C6 N1 H1 109.2 ?
C1 N1 H1 109.2 ?
Cu1 N1 H1 109.2 ?
C2 N2 C3 114.3(2) ?
C2 N2 Cu1 105.13(16) yes
C3 N2 Cu1 112.33(17) yes
C2 N2 H2 108.3 ?
C3 N2 H2 108.3 ?
Cu1 N2 H2 108.3 ?
C5 N3 C4 114.5(2) ?
C5 N3 Cu1 108.40(17) yes
C4 N3 Cu1 101.57(17) yes
C5 N3 H3 110.7 ?
C4 N3 H3 110.7 ?
Cu1 N3 H3 110.7 ?
C7 N4 C11 117.8(2) ?
C7 N4 Cu1 120.00(19) yes
C11 N4 Cu1 122.15(19) yes
N1 C1 C2 110.2(2) ?
N1 C1 H1A 109.6 ?
C2 C1 H1A 109.6 ?
N1 C1 H1B 109.6 ?
C2 C1 H1B 109.6 ?
H1A C1 H1B 108.1 ?
N2 C2 C1 110.0(2) ?
N2 C2 H2A 109.7 ?
C1 C2 H2A 109.7 ?
N2 C2 H2B 109.7 ?
C1 C2 H2B 109.7 ?
H2A C2 H2B 108.2 ?
N2 C3 C4 111.3(2) ?
N2 C3 H3A 109.4 ?
C4 C3 H3A 109.4 ?
N2 C3 H3B 109.4 ?
C4 C3 H3B 109.4 ?
H3A C3 H3B 108.0 ?
N3 C4 C3 110.5(2) ?
N3 C4 H4A 109.6 ?
C3 C4 H4A 109.6 ?
N3 C4 H4B 109.6 ?
C3 C4 H4B 109.6 ?
H4A C4 H4B 108.1 ?
N3 C5 C6 112.0(2) ?
N3 C5 H5A 109.2 ?
C6 C5 H5A 109.2 ?
N3 C5 H5B 109.2 ?
C6 C5 H5B 109.2 ?
H5A C5 H5B 107.9 ?
N1 C6 C5 112.0(2) ?
N1 C6 H6A 109.2 ?
C5 C6 H6A 109.2 ?
N1 C6 H6B 109.2 ?
C5 C6 H6B 109.2 ?
H6A C6 H6B 107.9 ?
N4 C7 C8 122.9(3) ?
N4 C7 H7 118.5 ?
C8 C7 H7 118.5 ?
C7 C8 C9 118.6(3) ?
C7 C8 H8 120.7 ?
C9 C8 H8 120.7 ?
C10 C9 C8 118.9(3) ?
C10 C9 C12 120.4(3) ?
C8 C9 C12 120.7(3) ?
C11 C10 C9 119.0(3) ?
C11 C10 H10 120.5 ?
C9 C10 H10 120.5 ?
N4 C11 C10 122.7(3) ?
N4 C11 H11 118.7 ?
C10 C11 H11 118.7 ?
N5 C12 C9 178.5(4) ?
O4 Cl2 O3 112.9(2) ?
O4 Cl2 O2 111.72(17) ?
O3 Cl2 O2 109.39(17) ?
O4 Cl2 O1 107.9(2) ?
O3 Cl2 O1 105.57(18) ?
O2 Cl2 O1 109.10(17) ?

loop_
_geom_bond_atom_site_label_1
_geom_bond_atom_site_label_2
_geom_bond_distance
_geom_bond_publ_flag
Cu1 N2 2.017(2) yes
Cu1 N4 2.032(2) yes
Cu1 N1 2.101(2) yes
Cu1 N3 2.195(2) yes
Cu1 Cl1 2.2658(10) yes
N1 C6 1.486(4) ?
N1 C1 1.486(4) ?
N1 H1 0.9100 ?
N2 C2 1.484(4) ?
N2 C3 1.489(4) ?
N2 H2 0.9100 ?
N3 C5 1.474(4) ?
N3 C4 1.475(3) ?
N3 H3 0.9100 ?
N4 C7 1.336(4) ?
N4 C11 1.338(4) ?
N5 C12 1.137(4) ?
C1 C2 1.508(4) ?
C1 H1A 0.9700 ?
C1 H1B 0.9700 ?
C2 H2A 0.9700 ?
C2 H2B 0.9700 ?
C3 C4 1.512(4) ?
C3 H3A 0.9700 ?
C3 H3B 0.9700 ?
C4 H4A 0.9700 ?
C4 H4B 0.9700 ?
C5 C6 1.517(4) ?
C5 H5A 0.9700 ?
C5 H5B 0.9700 ?
C6 H6A 0.9700 ?
C6 H6B 0.9700 ?
C7 C8 1.374(4) ?
C7 H7 0.9300 ?
C8 C9 1.378(4) ?
C8 H8 0.9300 ?
C9 C10 1.377(4) ?
C9 C12 1.449(4) ?
C10 C11 1.372(4) ?
C10 H10 0.9300 ?
C11 H11 0.9300 ?
Cl2 O4 1.397(3) ?
Cl2 O3 1.433(3) ?
Cl2 O2 1.435(2) ?
Cl2 O1 1.446(3) ?

loop_
_geom_hbond_atom_site_label_D
_geom_hbond_atom_site_label_H
_geom_hbond_atom_site_label_A
_geom_hbond_site_symmetry_A
_geom_hbond_distance_DH
_geom_hbond_distance_HA
_geom_hbond_distance_DA
_geom_hbond_angle_DHA
N1 H1 O2 2_566 0.91 2.39 3.234(3) 154
N2 H2 O1 1_554 0.91 2.33 3.181(4) 156
N3 H3 Cl1 2_575 0.91 2.63 3.420(3) 146

loop_
_geom_torsion_atom_site_label_1
_geom_torsion_atom_site_label_2
_geom_torsion_atom_site_label_3
_geom_torsion_atom_site_label_4
_geom_torsion
N2 Cu1 N1 C6 112.30(17)
N4 Cu1 N1 C6 -71.31(17)
N3 Cu1 N1 C6 28.72(16)
Cl1 Cu1 N1 C6 -172.38(13)
N2 Cu1 N1 C1 -11.26(18)
N4 Cu1 N1 C1 165.13(19)
N3 Cu1 N1 C1 -94.84(19)
Cl1 Cu1 N1 C1 64.1(2)
N4 Cu1 N2 C2 -3.6(9)
N1 Cu1 N2 C2 33.47(18)
N3 Cu1 N2 C2 116.79(18)
Cl1 Cu1 N2 C2 -122.42(17)
N4 Cu1 N2 C3 -128.5(8)
N1 Cu1 N2 C3 -91.47(19)
N3 Cu1 N2 C3 -8.15(18)
Cl1 Cu1 N2 C3 112.64(18)
N2 Cu1 N3 C5 -89.98(18)
N4 Cu1 N3 C5 84.77(18)
N1 Cu1 N3 C5 -6.14(17)
Cl1 Cu1 N3 C5 -175.98(14)
N2 Cu1 N3 C4 30.91(17)
N4 Cu1 N3 C4 -154.34(17)
N1 Cu1 N3 C4 114.75(18)
Cl1 Cu1 N3 C4 -55.09(18)
N2 Cu1 N4 C7 -30.5(10)
N1 Cu1 N4 C7 -67.2(2)
N3 Cu1 N4 C7 -150.0(2)
Cl1 Cu1 N4 C7 88.3(2)
N2 Cu1 N4 C11 148.8(8)
N1 Cu1 N4 C11 112.0(2)
N3 Cu1 N4 C11 29.2(2)
Cl1 Cu1 N4 C11 -92.5(2)
C6 N1 C1 C2 -131.4(3)
Cu1 N1 C1 C2 -13.8(3)
C3 N2 C2 C1 72.6(3)
Cu1 N2 C2 C1 -51.1(3)
N1 C1 C2 N2 43.1(3)
C2 N2 C3 C4 -136.5(3)
Cu1 N2 C3 C4 -16.8(3)
C5 N3 C4 C3 68.1(3)
Cu1 N3 C4 C3 -48.5(2)
N2 C3 C4 N3 46.2(3)
C4 N3 C5 C6 -130.8(3)
Cu1 N3 C5 C6 -18.2(3)
C1 N1 C6 C5 72.0(3)
Cu1 N1 C6 C5 -48.3(3)
N3 C5 C6 N1 45.8(3)
C11 N4 C7 C8 -2.0(4)
Cu1 N4 C7 C8 177.2(2)
N4 C7 C8 C9 0.3(5)
C7 C8 C9 C10 1.5(4)
C7 C8 C9 C12 -177.3(3)
C8 C9 C10 C11 -1.6(5)
C12 C9 C10 C11 177.2(3)
C7 N4 C11 C10 1.9(4)
Cu1 N4 C11 C10 -177.3(2)
C9 C10 C11 N4 -0.2(5)
C10 C9 C12 N5 -48(16)
C8 C9 C12 N5 130(16)
